data_7227073
loop_
_publ_author_name
'Yang, Meng'
'Sun, Juan'
'Guo, Jianni'
'Sun, Guifang'
'Li, Licun'

_publ_section_title
;
 Cu--Ln compounds based on nitronyl nitroxide radicals: synthesis,
 structure, and magnetic and fluorescence properties
;
_journal_issue 48
_journal_name_full CrystEngComm
_journal_page_first 9345
_journal_paper_doi 10.1039/C6CE02049F
_journal_volume 18
_journal_year 2016
_chemical_formula_moiety 'C37 H22 Br Cu Dy F30 N3 O13'
_chemical_formula_sum 'C37 H22 Br Cu Dy F30 N3 O13'
_chemical_formula_weight 1592.53
_chemical_name_systematic
; 
 ? 
;
_space_group_IT_number 14
_symmetry_cell_setting monoclinic
_symmetry_space_group_name_Hall '-P 2yn'
_symmetry_space_group_name_H-M 'P 1 21/n 1'
_atom_sites_solution_hydrogens geom
_atom_sites_solution_primary direct
_atom_sites_solution_secondary difmap
_audit_creation_method SHELXL-97
_audit_update_record
;
2016-07-26 deposited with the CCDC.
2016-11-10 downloaded from the CCDC.
;
_cell_angle_alpha 90.00
_cell_angle_beta 106.70(3)
_cell_angle_gamma 90.00
_cell_formula_units_Z 4
_cell_length_a 17.578(4)
_cell_length_b 14.131(3)
_cell_length_c 22.056(4)
_cell_measurement_reflns_used 16025
_cell_measurement_temperature 113(2)
_cell_measurement_theta_max 27.9865
_cell_measurement_theta_min 1.9279
_cell_volume 5248(2)
_computing_cell_refinement 'CrystalClear (Rigaku Inc., 2008)'
_computing_data_collection 'CrystalClear (Rigaku Inc., 2008)'
_computing_data_reduction 'CrystalClear (Rigaku Inc., 2008)'
_computing_molecular_graphics 'Bruker SHELXTL'
_computing_publication_material 'Bruker SHELXTL'
_computing_structure_refinement 'SHELXL-97 (Sheldrick, 1997)'
_computing_structure_solution 'SHELXS-97 (Sheldrick, 1990)'
_diffrn_ambient_temperature 113(2)
_diffrn_measured_fraction_theta_full 0.991
_diffrn_measured_fraction_theta_max 0.991
_diffrn_measurement_device_type 'CCD area detector'
_diffrn_measurement_method 'profile data from \w-scans'
_diffrn_radiation_monochromator graphite
_diffrn_radiation_source 'fine-focus sealed tube'
_diffrn_radiation_type MoK\a
_diffrn_radiation_wavelength 0.71073
_diffrn_reflns_av_R_equivalents 0.0445
_diffrn_reflns_av_sigmaI/netI 0.0440
_diffrn_reflns_limit_h_max 23
_diffrn_reflns_limit_h_min -23
_diffrn_reflns_limit_k_max 18
_diffrn_reflns_limit_k_min -13
_diffrn_reflns_limit_l_max 29
_diffrn_reflns_limit_l_min -29
_diffrn_reflns_number 52963
_diffrn_reflns_theta_full 27.98
_diffrn_reflns_theta_max 27.98
_diffrn_reflns_theta_min 1.93
_diffrn_standards_decay_% 0
_diffrn_standards_interval_count 0
_diffrn_standards_interval_time 0
_diffrn_standards_number 0
_exptl_absorpt_coefficient_mu 2.747
_exptl_absorpt_correction_T_max 0.577
_exptl_absorpt_correction_T_min 0.494
_exptl_absorpt_correction_type multi-scan
_exptl_absorpt_process_details SADABS
_exptl_crystal_colour Blue-violet
_exptl_crystal_density_diffrn 2.016
_exptl_crystal_density_meas ?
_exptl_crystal_density_method 'not measured'
_exptl_crystal_description block
_exptl_crystal_F_000 3076
_exptl_crystal_size_max 0.26
_exptl_crystal_size_mid 0.23
_exptl_crystal_size_min 0.20
_refine_diff_density_max 3.656
_refine_diff_density_min -1.959
_refine_diff_density_rms 0.257
_refine_ls_extinction_method none
_refine_ls_goodness_of_fit_ref 1.012
_refine_ls_hydrogen_treatment mixed
_refine_ls_matrix_type full
_refine_ls_number_parameters 785
_refine_ls_number_reflns 12528
_refine_ls_number_restraints 39
_refine_ls_restrained_S_all 1.001
_refine_ls_R_factor_all 0.0558
_refine_ls_R_factor_gt 0.0465
_refine_ls_shift/su_max 0.001
_refine_ls_shift/su_mean 0.000
_refine_ls_structure_factor_coef Fsqd
_refine_ls_weighting_details 'calc w=1/[\s^2^(Fo^2^)+(0.1000P)^2^+7.0000P] where P=(Fo^2^+2Fc^2^)/3'
_refine_ls_weighting_scheme calc
_refine_ls_wR_factor_gt 0.1309
_refine_ls_wR_factor_ref 0.1391
_reflns_number_gt 10645
_reflns_number_total 12638
_reflns_threshold_expression >2sigma(I)
_cod_data_source_file c6ce02049f2.cif
_cod_data_source_block 3
_cod_depositor_comments
;
The following automatic conversions were performed:

'_symmetry_cell_setting' value 'Monoclinic' changed to 'monoclinic'
according to
/usr/data/users/saulius/crontab/automatic-downloads/rss-feeds/RSC/lib/dictionaries/cif_core.dic
dictionary named 'cif_core.dic' version 2.4.2 from 2011-04-26.

'_exptl_absorpt_correction_type' value 'Multi-scan' changed to
'multi-scan' according to
/usr/data/users/saulius/crontab/automatic-downloads/rss-feeds/RSC/lib/dictionaries/cif_core.dic
dictionary named 'cif_core.dic' version 2.4.2 from 2011-04-26.

'_exptl_crystal_density_meas' value 'not measured' was changed to '?'
- the value is perceived as not measured.

Automatic conversion script
Id: cif_fix_values 4268 2015-11-12 08:31:59Z antanas 

 Adding full bibliography for 7227070--7227077.cif.
;
_cod_original_sg_symbol_H-M P21/n
_cod_database_code 7227073

loop_
_symmetry_equiv_pos_as_xyz
'x, y, z'
'-x+1/2, y+1/2, -z+1/2'
'-x, -y, -z'
'x-1/2, -y-1/2, z-1/2'

loop_
_atom_site_label
_atom_site_type_symbol
_atom_site_fract_x
_atom_site_fract_y
_atom_site_fract_z
_atom_site_U_iso_or_equiv
_atom_site_adp_type
_atom_site_occupancy
_atom_site_symmetry_multiplicity
_atom_site_calc_flag
_atom_site_refinement_flags
Dy1 Dy 0.841529(11) 0.269250(13) 0.039206(8) 0.01338(8) Uani 1 1 d D
Br1 Br 0.51945(3) 0.02556(4) 0.11667(2) 0.02968(13) Uani 1 1 d .
Cu1 Cu 0.74846(3) -0.10877(4) -0.01590(2) 0.01908(13) Uani 1 1 d .
C36 C 0.8932(3) -0.0983(3) 0.0868(2) 0.0203(9) Uani 1 1 d .
O13 O 0.85243(19) -0.0620(2) 0.03490(14) 0.0208(6) Uani 1 1 d .
O12 O 0.7401(2) -0.1912(2) 0.05146(15) 0.0229(7) Uani 1 1 d .
O9 O 0.9770(2) 0.2385(2) 0.07584(15) 0.0209(7) Uani 1 1 d .
F2 F 0.87956(19) 0.0380(2) 0.20378(15) 0.0362(7) Uani 1 1 d .
O6 O 0.8164(2) 0.1477(2) 0.10249(14) 0.0213(7) Uani 1 1 d .
O2 O 0.7324(2) 0.2714(2) -0.05115(15) 0.0216(7) Uani 1 1 d .
O10 O 0.7628(2) -0.0338(2) -0.08530(14) 0.0221(7) Uani 1 1 d .
F28 F 1.01307(18) -0.0799(2) 0.17064(14) 0.0352(7) Uani 1 1 d .
N2 N 0.6578(2) 0.2930(3) -0.06531(18) 0.0196(7) Uani 1 1 d .
F1 F 0.7605(2) -0.0101(2) 0.16257(15) 0.0368(7) Uani 1 1 d .
F15 F 0.9256(2) 0.6410(2) -0.01000(17) 0.0395(8) Uani 1 1 d .
C37 C 0.9770(3) -0.0569(3) 0.1112(2) 0.0254(10) Uani 1 1 d .
F27 F 0.7170(2) -0.2364(3) 0.17034(19) 0.0490(10) Uani 1 1 d .
O7 O 0.73219(19) 0.3158(2) 0.07054(14) 0.0198(6) Uani 1 1 d .
F30 F 1.02096(19) -0.0889(3) 0.07546(16) 0.0430(8) Uani 1 1 d .
F11 F 1.1173(2) 0.1834(2) 0.07248(16) 0.0396(8) Uani 1 1 d .
F29 F 0.97552(19) 0.0362(2) 0.10715(17) 0.0415(8) Uani 1 1 d .
F6 F 0.58567(19) 0.3617(2) 0.09110(17) 0.0426(8) Uani 1 1 d .
F26 F 0.8292(2) -0.3072(3) 0.19287(17) 0.0505(10) Uani 1 1 d .
F4 F 0.6436(3) 0.3573(3) 0.19062(17) 0.0543(11) Uani 1 1 d .
O4 O 0.8874(2) 0.2945(2) -0.04980(15) 0.0216(6) Uani 1 1 d .
O5 O 0.8557(2) 0.4291(2) 0.02992(16) 0.0259(7) Uani 1 1 d .
C4 C 0.5752(3) 0.0531(3) 0.0577(2) 0.0213(9) Uani 1 1 d .
O11 O 0.6704(2) -0.1901(2) -0.07345(15) 0.0253(7) Uani 1 1 d .
O3 O 0.8531(2) 0.1257(2) -0.00929(15) 0.0204(6) Uani 1 1 d D
F5 F 0.6805(2) 0.4572(2) 0.1315(2) 0.0470(9) Uani 1 1 d .
F3 F 0.7879(2) 0.0774(2) 0.24540(14) 0.0448(9) Uani 1 1 d .
F25 F 0.7353(3) -0.3535(2) 0.11468(17) 0.0530(10) Uani 1 1 d .
F14 F 0.8035(2) 0.6256(2) -0.0139(2) 0.0519(10) Uani 1 1 d .
C16 C 0.7147(3) 0.2971(3) 0.1207(2) 0.0214(9) Uani 1 1 d .
O8 O 0.88765(19) 0.3307(2) 0.14015(15) 0.0241(7) Uani 1 1 d .
C19 C 1.0323(3) 0.2652(3) 0.1214(2) 0.0225(9) Uani 1 1 d .
O1 O 0.4645(3) 0.2617(3) -0.0671(2) 0.0467(11) Uani 1 1 d .
N3 N 0.5306(2) 0.2893(3) -0.0737(2) 0.0288(9) Uani 1 1 d .
F24 F 0.5435(3) -0.2874(4) -0.1302(2) 0.0822(18) Uani 1 1 d .
C6 C 0.6019(3) 0.2457(3) -0.0487(2) 0.0219(9) Uani 1 1 d .
N1 N 0.6695(2) 0.0033(3) 0.00533(17) 0.0198(7) Uani 1 1 d .
F22 F 0.5359(3) -0.2237(3) -0.21923(19) 0.0642(14) Uani 1 1 d .
F10 F 1.1329(2) 0.1568(3) 0.17095(18) 0.0541(10) Uani 1 1 d .
C14 C 0.7857(3) 0.1510(3) 0.1474(2) 0.0210(9) Uani 1 1 d .
C13 C 0.8033(3) 0.0633(3) 0.1909(2) 0.0254(10) Uani 1 1 d .
C2 C 0.6631(3) 0.0883(3) -0.0221(2) 0.0198(9) Uani 1 1 d .
H2 H 0.6948 0.1015 -0.0484 0.024 Uiso 1 1 calc R
F21 F 0.7149(3) 0.0161(3) -0.24545(15) 0.0742(16) Uani 1 1 d .
F12 F 1.1720(2) 0.2886(3) 0.1411(2) 0.0497(9) Uani 1 1 d .
C34 C 0.7949(3) -0.2082(3) 0.1019(2) 0.0218(9) Uani 1 1 d .
C29 C 0.7219(3) -0.0416(3) -0.1422(2) 0.0227(9) Uani 1 1 d .
C21 C 0.9551(3) 0.3532(4) 0.1756(2) 0.0260(10) Uani 1 1 d .
F13 F 0.8959(3) 0.5999(2) 0.07349(18) 0.0582(12) Uani 1 1 d .
F20 F 0.7024(3) 0.1152(3) -0.1775(2) 0.0635(12) Uani 1 1 d .
C26 C 0.8766(3) 0.4841(3) -0.0069(2) 0.0233(9) Uani 1 1 d .
C25 C 0.8976(3) 0.4616(3) -0.0609(2) 0.0250(10) Uani 1 1 d .
H25 H 0.9106 0.5092 -0.0852 0.030 Uiso 1 1 calc R
C33 C 0.7688(3) -0.2779(4) 0.1455(3) 0.0297(11) Uani 1 1 d .
C28 C 0.7404(3) 0.0356(4) -0.1845(2) 0.0295(11) Uani 1 1 d .
C3 C 0.6258(3) -0.0143(3) 0.0451(2) 0.0222(9) Uani 1 1 d .
H3 H 0.6297 -0.0732 0.0645 0.027 Uiso 1 1 calc R
C15 C 0.7381(3) 0.2212(3) 0.1609(2) 0.0226(10) Uani 1 1 d .
H15 H 0.7218 0.2170 0.1974 0.027 Uiso 1 1 calc R
C18 C 1.1141(3) 0.2231(4) 0.1259(3) 0.0303(11) Uani 1 1 d .
C24 C 0.8990(3) 0.3661(3) -0.0789(2) 0.0218(9) Uani 1 1 d .
C1 C 0.6115(3) 0.1582(3) -0.0133(2) 0.0192(8) Uani 1 1 d .
C31 C 0.6440(3) -0.1780(4) -0.1323(2) 0.0252(10) Uani 1 1 d .
C35 C 0.8699(3) -0.1695(3) 0.1212(2) 0.0227(9) Uani 1 1 d .
H35 H 0.9059 -0.1915 0.1581 0.027 Uiso 1 1 calc R
C20 C 1.0280(3) 0.3262(4) 0.1699(2) 0.0308(11) Uani 1 1 d .
H20 H 1.0743 0.3487 0.1984 0.037 Uiso 1 1 calc R
C30 C 0.6636(3) -0.1071(4) -0.1686(2) 0.0265(10) Uani 1 1 d .
H30 H 0.6370 -0.1036 -0.2116 0.032 Uiso 1 1 calc R
C32 C 0.5855(4) -0.2541(5) -0.1664(3) 0.0399(14) Uani 1 1 d .
C17 C 0.6564(3) 0.3697(4) 0.1345(2) 0.0278(10) Uani 1 1 d .
C5 C 0.5662(3) 0.1403(3) 0.0283(2) 0.0215(9) Uani 1 1 d .
H5 H 0.5314 0.1854 0.0359 0.026 Uiso 1 1 calc R
C27 C 0.8753(3) 0.5891(4) 0.0109(3) 0.0329(12) Uani 1 1 d .
F23 F 0.6236(3) -0.3263(3) -0.1808(3) 0.0868(17) Uani 1 1 d .
F16 F 0.9348(2) 0.4192(2) -0.17047(15) 0.0383(8) Uani 1 1 d .
F8 F 1.0212(2) 0.4374(3) 0.26987(17) 0.0563(11) Uani 1 1 d .
F17 F 0.9674(3) 0.2778(2) -0.13760(17) 0.0464(9) Uani 1 1 d .
F18 F 0.8454(2) 0.3130(3) -0.18323(15) 0.0513(10) Uani 1 1 d .
F19 F 0.8154(2) 0.0558(3) -0.17010(19) 0.0572(11) Uani 1 1 d .
C23 C 0.9126(3) 0.3444(4) -0.1430(2) 0.0288(11) Uani 1 1 d .
F7 F 0.9141(3) 0.4943(4) 0.2134(3) 0.106(2) Uani 1 1 d U
F9 F 0.9092(4) 0.3735(5) 0.2644(2) 0.108(2) Uani 1 1 d U
C22 C 0.9507(4) 0.4132(6) 0.2320(3) 0.0475(15) Uani 1 1 d U
C8 C 0.6247(3) 0.3771(4) -0.1053(3) 0.0351(12) Uani 1 1 d DU
C7 C 0.5418(4) 0.3665(6) -0.1146(5) 0.089(4) Uani 1 1 d D
C12 C 0.6682(8) 0.4024(11) -0.1537(6) 0.135(5) Uani 1 1 d DU
H12A H 0.6626 0.3517 -0.1836 0.162 Uiso 1 1 calc R
H12C H 0.7235 0.4123 -0.1324 0.162 Uiso 1 1 calc R
H12B H 0.6459 0.4592 -0.1755 0.162 Uiso 1 1 calc R
C11 C 0.6488(8) 0.4606(8) -0.0559(6) 0.137(5) Uani 1 1 d U
H11A H 0.6028 0.4815 -0.0444 0.165 Uiso 1 1 calc R
H11C H 0.6698 0.5122 -0.0744 0.165 Uiso 1 1 calc R
H11B H 0.6884 0.4387 -0.0188 0.165 Uiso 1 1 calc R
C9 C 0.4737(5) 0.4288(7) -0.1396(5) 0.100(3) Uani 1 1 d DU
H9A H 0.4277 0.3915 -0.1596 0.120 Uiso 1 1 calc R
H9C H 0.4847 0.4712 -0.1701 0.120 Uiso 1 1 calc R
H9B H 0.4640 0.4646 -0.1056 0.120 Uiso 1 1 calc R
C10 C 0.5139(9) 0.3097(10) -0.1845(6) 0.129(5) Uani 1 1 d DU
H10C H 0.5601 0.2868 -0.1948 0.155 Uiso 1 1 calc R
H10B H 0.4853 0.3525 -0.2169 0.155 Uiso 1 1 calc R
H10A H 0.4803 0.2573 -0.1818 0.155 Uiso 1 1 calc R
H3A H 0.865(8) 0.074(3) 0.011(3) 0.194 Uiso 1 1 d D
H3B H 0.875(7) 0.120(4) -0.039(4) 0.194 Uiso 1 1 d D

loop_
_atom_site_aniso_label
_atom_site_aniso_U_11
_atom_site_aniso_U_22
_atom_site_aniso_U_33
_atom_site_aniso_U_23
_atom_site_aniso_U_13
_atom_site_aniso_U_12
Dy1 0.01439(12) 0.01319(12) 0.01316(11) -0.00007(6) 0.00491(8) 0.00101(6)
Br1 0.0284(3) 0.0392(3) 0.0245(2) 0.0045(2) 0.0124(2) -0.0002(2)
Cu1 0.0211(3) 0.0176(3) 0.0178(3) 0.0020(2) 0.0044(2) -0.0002(2)
C36 0.023(2) 0.016(2) 0.022(2) 0.0014(16) 0.0055(17) 0.0023(17)
O13 0.0219(16) 0.0205(16) 0.0193(15) 0.0013(12) 0.0049(13) -0.0002(12)
O12 0.0251(17) 0.0221(16) 0.0214(15) 0.0019(13) 0.0064(13) -0.0014(13)
O9 0.0185(16) 0.0220(16) 0.0219(16) 0.0011(12) 0.0051(13) 0.0013(12)
F2 0.0308(17) 0.0401(18) 0.0330(16) 0.0118(14) 0.0017(13) 0.0097(14)
O6 0.0275(17) 0.0207(16) 0.0190(15) 0.0018(12) 0.0120(13) 0.0033(13)
O2 0.0155(16) 0.0270(18) 0.0217(16) 0.0036(12) 0.0044(13) 0.0049(12)
O10 0.0243(17) 0.0209(16) 0.0194(15) 0.0000(12) 0.0036(13) -0.0014(13)
F28 0.0244(15) 0.0440(18) 0.0311(16) 0.0058(13) -0.0020(12) -0.0012(13)
N2 0.0175(18) 0.0210(18) 0.0195(18) 0.0022(15) 0.0042(14) 0.0055(15)
F1 0.0445(19) 0.0215(15) 0.0390(17) 0.0054(13) 0.0036(14) -0.0051(13)
F15 0.0392(19) 0.0237(15) 0.059(2) 0.0065(14) 0.0193(16) -0.0046(13)
C37 0.021(2) 0.025(2) 0.029(2) 0.0074(19) 0.0041(19) 0.0038(18)
F27 0.055(2) 0.057(2) 0.047(2) 0.0152(17) 0.0341(19) 0.0072(18)
O7 0.0219(16) 0.0211(16) 0.0178(14) 0.0012(12) 0.0080(12) 0.0043(12)
F30 0.0241(16) 0.062(2) 0.0466(19) -0.0016(17) 0.0161(14) 0.0043(15)
F11 0.0348(18) 0.0452(19) 0.0422(18) -0.0036(15) 0.0163(14) 0.0143(15)
F29 0.0296(17) 0.0240(15) 0.061(2) 0.0085(15) -0.0021(15) -0.0047(13)
F6 0.0227(16) 0.0420(19) 0.062(2) -0.0047(17) 0.0096(15) 0.0105(14)
F26 0.042(2) 0.063(2) 0.044(2) 0.0340(18) 0.0072(16) 0.0035(18)
F4 0.075(3) 0.060(2) 0.0447(19) 0.0080(17) 0.044(2) 0.030(2)
O4 0.0255(17) 0.0206(15) 0.0218(15) 0.0036(13) 0.0117(13) 0.0023(13)
O5 0.0323(19) 0.0203(17) 0.0285(17) -0.0031(13) 0.0141(15) -0.0012(14)
C4 0.017(2) 0.029(2) 0.018(2) -0.0010(18) 0.0048(16) -0.0017(17)
O11 0.0280(18) 0.0231(17) 0.0229(16) 0.0014(13) 0.0043(13) -0.0046(14)
O3 0.0219(16) 0.0176(15) 0.0219(15) -0.0003(12) 0.0066(13) -0.0001(12)
F5 0.051(2) 0.0228(16) 0.080(3) -0.0103(16) 0.039(2) -0.0010(15)
F3 0.076(3) 0.0437(19) 0.0236(15) 0.0136(14) 0.0278(16) 0.0186(18)
F25 0.084(3) 0.0332(19) 0.0427(19) 0.0053(15) 0.0193(19) -0.0238(19)
F14 0.042(2) 0.0252(17) 0.093(3) -0.0008(18) 0.027(2) 0.0084(15)
C16 0.019(2) 0.023(2) 0.023(2) -0.0037(18) 0.0074(17) 0.0014(18)
O8 0.0206(16) 0.0299(18) 0.0221(15) -0.0047(13) 0.0067(13) -0.0002(13)
C19 0.020(2) 0.025(2) 0.022(2) 0.0039(18) 0.0054(18) 0.0020(18)
O1 0.024(2) 0.058(3) 0.060(3) 0.017(2) 0.013(2) 0.0055(18)
N3 0.017(2) 0.032(2) 0.035(2) 0.0087(19) 0.0040(17) 0.0068(17)
F24 0.091(4) 0.112(4) 0.042(2) -0.008(2) 0.016(2) -0.082(3)
C6 0.018(2) 0.023(2) 0.023(2) -0.0004(18) 0.0039(18) 0.0037(18)
N1 0.0185(18) 0.0226(19) 0.0175(17) 0.0005(15) 0.0041(14) 0.0021(15)
F22 0.069(3) 0.068(3) 0.037(2) 0.0070(18) -0.016(2) -0.038(2)
F10 0.043(2) 0.066(3) 0.053(2) 0.0271(19) 0.0125(17) 0.0248(19)
C14 0.022(2) 0.021(2) 0.018(2) -0.0021(17) 0.0025(17) -0.0011(17)
C13 0.031(3) 0.026(2) 0.021(2) 0.0016(19) 0.0103(19) 0.0025(19)
C2 0.016(2) 0.025(2) 0.0168(19) 0.0002(17) 0.0015(16) 0.0016(17)
F21 0.118(4) 0.084(3) 0.0156(15) 0.0015(17) 0.0105(19) -0.060(3)
F12 0.0187(16) 0.063(2) 0.067(3) -0.012(2) 0.0116(16) -0.0057(16)
C34 0.029(2) 0.018(2) 0.021(2) 0.0029(17) 0.0103(18) 0.0052(18)
C29 0.024(2) 0.027(2) 0.019(2) 0.0003(18) 0.0086(18) 0.0022(18)
C21 0.026(2) 0.031(3) 0.021(2) -0.0048(19) 0.0073(18) -0.004(2)
F13 0.106(4) 0.0284(18) 0.044(2) -0.0087(15) 0.027(2) -0.013(2)
F20 0.079(3) 0.041(2) 0.080(3) 0.032(2) 0.040(2) 0.017(2)
C26 0.024(2) 0.019(2) 0.026(2) 0.0019(18) 0.0071(18) 0.0014(18)
C25 0.031(3) 0.018(2) 0.028(2) 0.0055(18) 0.011(2) -0.0004(18)
C33 0.032(3) 0.028(3) 0.030(3) 0.011(2) 0.011(2) 0.000(2)
C28 0.032(3) 0.030(3) 0.023(2) 0.002(2) 0.004(2) -0.005(2)
C3 0.018(2) 0.024(2) 0.023(2) 0.0053(18) 0.0046(17) -0.0006(17)
C15 0.027(2) 0.026(2) 0.019(2) -0.0003(17) 0.0125(19) -0.0006(18)
C18 0.022(3) 0.036(3) 0.032(3) 0.004(2) 0.007(2) 0.005(2)
C24 0.023(2) 0.023(2) 0.020(2) 0.0023(17) 0.0068(17) 0.0038(18)
C1 0.019(2) 0.019(2) 0.019(2) -0.0006(16) 0.0047(16) 0.0011(17)
C31 0.023(2) 0.029(3) 0.024(2) -0.0058(19) 0.0066(18) -0.0058(19)
C35 0.021(2) 0.021(2) 0.025(2) 0.0069(18) 0.0063(18) 0.0060(17)
C20 0.020(2) 0.046(3) 0.023(2) -0.007(2) 0.0009(19) -0.005(2)
C30 0.027(2) 0.032(3) 0.018(2) 0.0017(19) 0.0027(18) -0.005(2)
C32 0.046(4) 0.042(3) 0.028(3) -0.003(2) 0.004(3) -0.021(3)
C17 0.029(3) 0.029(3) 0.032(2) 0.000(2) 0.018(2) 0.005(2)
C5 0.017(2) 0.026(2) 0.021(2) -0.0032(18) 0.0045(17) 0.0030(17)
C27 0.039(3) 0.021(2) 0.042(3) -0.002(2) 0.017(2) -0.003(2)
F23 0.080(4) 0.049(3) 0.118(4) -0.047(3) 0.007(3) -0.016(2)
F16 0.058(2) 0.0321(17) 0.0329(16) 0.0093(13) 0.0259(15) 0.0002(15)
F8 0.036(2) 0.091(3) 0.042(2) -0.039(2) 0.0123(16) -0.020(2)
F17 0.068(3) 0.043(2) 0.0402(19) 0.0097(15) 0.0346(19) 0.0241(17)
F18 0.059(2) 0.072(3) 0.0234(16) -0.0083(16) 0.0121(16) -0.021(2)
F19 0.0273(18) 0.079(3) 0.063(2) 0.037(2) 0.0089(17) -0.0149(18)
C23 0.039(3) 0.030(3) 0.023(2) 0.007(2) 0.017(2) 0.003(2)
F7 0.086(4) 0.126(4) 0.085(4) -0.072(3) -0.009(3) 0.051(4)
F9 0.110(4) 0.173(5) 0.067(3) -0.074(3) 0.067(3) -0.089(4)
C22 0.026(3) 0.084(4) 0.035(3) -0.028(3) 0.013(2) -0.015(3)
C8 0.029(3) 0.032(3) 0.040(3) 0.021(2) 0.002(2) 0.010(2)
C7 0.029(4) 0.087(6) 0.146(9) 0.089(6) 0.016(4) 0.013(4)
C12 0.128(8) 0.177(9) 0.130(8) 0.069(7) 0.085(6) 0.059(7)
C11 0.132(8) 0.069(6) 0.158(8) 0.012(6) -0.042(7) 0.000(6)
C9 0.058(5) 0.108(6) 0.130(7) 0.079(6) 0.020(5) 0.031(5)
C10 0.145(9) 0.130(8) 0.098(7) -0.015(7) 0.013(6) -0.009(7)

loop_
_atom_type_symbol
_atom_type_description
_atom_type_scat_dispersion_real
_atom_type_scat_dispersion_imag
_atom_type_scat_source
C C 0.0033 0.0016 'International Tables Vol C Tables 4.2.6.8 and 6.1.1.4'
H H 0.0000 0.0000 'International Tables Vol C Tables 4.2.6.8 and 6.1.1.4'
Br Br -0.2901 2.4595 'International Tables Vol C Tables 4.2.6.8 and 6.1.1.4'
Cu Cu 0.3201 1.2651 'International Tables Vol C Tables 4.2.6.8 and 6.1.1.4'
Dy Dy -0.1892 4.4098 'International Tables Vol C Tables 4.2.6.8 and 6.1.1.4'
F F 0.0171 0.0103 'International Tables Vol C Tables 4.2.6.8 and 6.1.1.4'
N N 0.0061 0.0033 'International Tables Vol C Tables 4.2.6.8 and 6.1.1.4'
O O 0.0106 0.0060 'International Tables Vol C Tables 4.2.6.8 and 6.1.1.4'

loop_
_geom_angle_atom_site_label_1
_geom_angle_atom_site_label_2
_geom_angle_atom_site_label_3
_geom_angle
O5 Dy1 O8 72.43(12)
O5 Dy1 O7 82.39(12)
O8 Dy1 O7 72.37(11)
O5 Dy1 O9 95.09(12)
O8 Dy1 O9 72.20(12)
O7 Dy1 O9 143.50(11)
O5 Dy1 O3 142.41(11)
O8 Dy1 O3 135.85(11)
O7 Dy1 O3 125.00(11)
O9 Dy1 O3 77.35(11)
O5 Dy1 O6 145.51(11)
O8 Dy1 O6 76.96(11)
O7 Dy1 O6 73.42(11)
O9 Dy1 O6 90.31(11)
O3 Dy1 O6 71.96(11)
O5 Dy1 O2 89.71(12)
O8 Dy1 O2 142.45(12)
O7 Dy1 O2 72.70(11)
O9 Dy1 O2 143.80(12)
O3 Dy1 O2 77.17(11)
O6 Dy1 O2 105.63(11)
O5 Dy1 O4 72.75(12)
O8 Dy1 O4 129.62(12)
O7 Dy1 O4 135.89(11)
O9 Dy1 O4 75.90(12)
O3 Dy1 O4 69.70(11)
O6 Dy1 O4 141.20(11)
O2 Dy1 O4 71.37(12)
O12 Cu1 O10 175.14(14)
O12 Cu1 O11 87.19(14)
O10 Cu1 O11 91.99(14)
O12 Cu1 O13 91.59(14)
O10 Cu1 O13 87.46(13)
O11 Cu1 O13 159.02(15)
O12 Cu1 N1 94.43(14)
O10 Cu1 N1 90.43(14)
O11 Cu1 N1 100.98(15)
O13 Cu1 N1 100.00(14)
O13 C36 C35 127.2(4)
O13 C36 C37 113.5(4)
C35 C36 C37 119.2(4)
C36 O13 Cu1 124.7(3)
C34 O12 Cu1 125.8(3)
C19 O9 Dy1 135.4(3)
C14 O6 Dy1 129.9(3)
N2 O2 Dy1 137.4(3)
C29 O10 Cu1 125.0(3)
O2 N2 C6 126.5(4)
O2 N2 C8 121.7(4)
C6 N2 C8 111.8(4)
F28 C37 F29 107.8(4)
F28 C37 F30 108.0(4)
F29 C37 F30 107.6(4)
F28 C37 C36 113.2(4)
F29 C37 C36 111.0(4)
F30 C37 C36 109.0(4)
C16 O7 Dy1 129.5(3)
C24 O4 Dy1 134.4(3)
C26 O5 Dy1 136.9(3)
C5 C4 C3 120.9(4)
C5 C4 Br1 119.8(3)
C3 C4 Br1 119.3(4)
C31 O11 Cu1 125.0(3)
Dy1 O3 H3A 123(4)
Dy1 O3 H3B 123(4)
H3A O3 H3B 103(5)
O7 C16 C15 128.8(4)
O7 C16 C17 112.3(4)
C15 C16 C17 118.9(4)
C21 O8 Dy1 134.5(3)
O9 C19 C20 127.5(5)
O9 C19 C18 116.0(4)
C20 C19 C18 116.5(4)
O1 N3 C6 125.4(5)
O1 N3 C7 126.0(5)
C6 N3 C7 108.4(4)
N2 C6 N3 109.2(4)
N2 C6 C1 126.8(4)
N3 C6 C1 123.8(4)
C2 N1 C3 118.2(4)
C2 N1 Cu1 121.2(3)
C3 N1 Cu1 120.6(3)
O6 C14 C15 128.3(4)
O6 C14 C13 113.9(4)
C15 C14 C13 117.8(4)
F3 C13 F1 108.0(4)
F3 C13 F2 107.5(4)
F1 C13 F2 106.9(4)
F3 C13 C14 112.8(4)
F1 C13 C14 110.5(4)
F2 C13 C14 110.8(4)
N1 C2 C1 123.3(4)
N1 C2 H2 118.4
C1 C2 H2 118.4
O12 C34 C35 127.9(4)
O12 C34 C33 112.5(4)
C35 C34 C33 119.5(4)
O10 C29 C30 128.5(4)
O10 C29 C28 112.7(4)
C30 C29 C28 118.8(4)
O8 C21 C20 127.4(5)
O8 C21 C22 112.9(4)
C20 C21 C22 119.6(5)
O5 C26 C25 128.1(4)
O5 C26 C27 113.7(4)
C25 C26 C27 118.1(4)
C26 C25 C24 119.6(4)
C26 C25 H25 120.2
C24 C25 H25 120.2
F25 C33 F26 107.1(4)
F25 C33 F27 108.4(5)
F26 C33 F27 107.6(5)
F25 C33 C34 111.6(4)
F26 C33 C34 112.3(4)
F27 C33 C34 109.8(4)
F19 C28 F21 108.7(5)
F19 C28 F20 107.0(5)
F21 C28 F20 105.0(5)
F19 C28 C29 112.7(4)
F21 C28 C29 113.8(4)
F20 C28 C29 109.1(4)
N1 C3 C4 121.6(4)
N1 C3 H3 119.2
C4 C3 H3 119.2
C16 C15 C14 120.4(4)
C16 C15 H15 119.8
C14 C15 H15 119.8
F11 C18 F10 107.5(4)
F11 C18 F12 107.0(5)
F10 C18 F12 106.8(5)
F11 C18 C19 112.7(4)
F10 C18 C19 110.3(4)
F12 C18 C19 112.2(4)
O4 C24 C25 127.8(4)
O4 C24 C23 113.9(4)
C25 C24 C23 118.2(4)
C2 C1 C5 118.7(4)
C2 C1 C6 120.8(4)
C5 C1 C6 120.5(4)
O11 C31 C30 128.0(4)
O11 C31 C32 114.2(4)
C30 C31 C32 117.8(4)
C34 C35 C36 121.6(4)
C34 C35 H35 119.2
C36 C35 H35 119.2
C21 C20 C19 119.9(5)
C21 C20 H20 120.0
C19 C20 H20 120.0
C29 C30 C31 121.2(4)
C29 C30 H30 119.4
C31 C30 H30 119.4
F23 C32 F22 107.2(6)
F23 C32 F24 106.4(6)
F22 C32 F24 108.0(6)
F23 C32 C31 110.5(5)
F22 C32 C31 112.9(5)
F24 C32 C31 111.5(5)
F5 C17 F4 108.4(4)
F5 C17 F6 106.8(4)
F4 C17 F6 106.5(4)
F5 C17 C16 111.9(4)
F4 C17 C16 113.3(4)
F6 C17 C16 109.6(4)
C4 C5 C1 117.3(4)
C4 C5 H5 121.4
C1 C5 H5 121.4
F15 C27 F13 106.6(5)
F15 C27 F14 106.9(4)
F13 C27 F14 109.1(5)
F15 C27 C26 112.5(4)
F13 C27 C26 110.9(4)
F14 C27 C26 110.6(4)
F18 C23 F16 106.3(4)
F18 C23 F17 107.7(5)
F16 C23 F17 107.7(4)
F18 C23 C24 109.8(4)
F16 C23 C24 113.9(4)
F17 C23 C24 111.2(4)
F9 C22 F7 104.4(6)
F9 C22 F8 109.9(6)
F7 C22 F8 104.8(6)
F9 C22 C21 112.3(6)
F7 C22 C21 111.2(5)
F8 C22 C21 113.6(5)
C7 C8 N2 102.1(4)
C7 C8 C12 128.7(8)
N2 C8 C12 114.3(6)
C7 C8 C11 103.8(8)
N2 C8 C11 101.8(5)
C12 C8 C11 102.7(9)
C8 C7 N3 107.7(5)
C8 C7 C9 133.3(7)
N3 C7 C9 116.2(7)
C8 C7 C10 101.5(9)
N3 C7 C10 98.9(8)
C9 C7 C10 87.2(8)
C8 C12 H12A 110.1
C8 C12 H12C 109.1
H12A C12 H12C 109.5
C8 C12 H12B 109.2
H12A C12 H12B 109.5
H12C C12 H12B 109.5
C8 C11 H11A 108.9
C8 C11 H11C 110.1
H11A C11 H11C 109.5
C8 C11 H11B 109.4
H11A C11 H11B 109.5
H11C C11 H11B 109.5
C7 C9 H9A 109.7
C7 C9 H9C 109.5
H9A C9 H9C 109.5
C7 C9 H9B 109.3
H9A C9 H9B 109.5
H9C C9 H9B 109.5
C7 C10 H10C 109.6
C7 C10 H10B 109.4
H10C C10 H10B 109.5
C7 C10 H10A 109.5
H10C C10 H10A 109.5
H10B C10 H10A 109.5

loop_
_geom_bond_atom_site_label_1
_geom_bond_atom_site_label_2
_geom_bond_distance
Dy1 O5 2.288(3)
Dy1 O8 2.309(3)
Dy1 O7 2.317(3)
Dy1 O9 2.325(3)
Dy1 O3 2.329(3)
Dy1 O6 2.334(3)
Dy1 O2 2.336(3)
Dy1 O4 2.354(3)
Br1 C4 1.880(5)
Cu1 O12 1.926(3)
Cu1 O10 1.937(3)
Cu1 O11 1.953(3)
Cu1 O13 1.963(3)
Cu1 N1 2.242(4)
C36 O13 1.270(5)
C36 C35 1.390(6)
C36 C37 1.532(7)
O12 C34 1.267(6)
O9 C19 1.239(6)
F2 C13 1.337(6)
O6 C14 1.258(5)
O2 N2 1.294(5)
O10 C29 1.259(5)
F28 C37 1.323(5)
N2 C6 1.325(6)
N2 C8 1.495(6)
F1 C13 1.327(6)
F15 C27 1.330(6)
C37 F29 1.319(6)
C37 F30 1.331(6)
F27 C33 1.327(7)
O7 C16 1.258(5)
F11 C18 1.320(6)
F6 C17 1.339(6)
F26 C33 1.323(6)
F4 C17 1.330(6)
O4 C24 1.245(6)
O5 C26 1.253(6)
C4 C5 1.380(7)
C4 C3 1.385(7)
O11 C31 1.257(6)
O3 H3A 0.855(11)
O3 H3B 0.846(11)
F5 C17 1.316(6)
F3 C13 1.321(5)
F25 C33 1.312(6)
F14 C27 1.326(7)
C16 C15 1.377(7)
C16 C17 1.541(6)
O8 C21 1.259(6)
C19 C20 1.393(7)
C19 C18 1.533(7)
O1 N3 1.273(6)
N3 C6 1.363(6)
N3 C7 1.465(8)
F24 C32 1.321(7)
C6 C1 1.446(6)
N1 C2 1.335(6)
N1 C3 1.344(6)
F22 C32 1.311(7)
F10 C18 1.337(6)
C14 C15 1.385(6)
C14 C13 1.543(6)
C2 C1 1.392(6)
C2 H2 0.9300
F21 C28 1.317(6)
F12 C18 1.345(6)
C34 C35 1.377(7)
C34 C33 1.537(7)
C29 C30 1.380(7)
C29 C28 1.531(7)
C21 C20 1.378(7)
C21 C22 1.526(7)
F13 C27 1.330(7)
F20 C28 1.340(7)
C26 C25 1.380(7)
C26 C27 1.537(7)
C25 C24 1.409(7)
C25 H25 0.9300
C28 F19 1.296(6)
C3 H3 0.9300
C15 H15 0.9300
C24 C23 1.530(6)
C1 C5 1.401(6)
C31 C30 1.387(7)
C31 C32 1.528(7)
C35 H35 0.9300
C20 H20 0.9300
C30 H30 0.9300
C32 F23 1.309(8)
C5 H5 0.9300
F16 C23 1.333(6)
F8 C22 1.325(7)
F17 C23 1.327(6)
F18 C23 1.333(7)
F7 C22 1.321(9)
F9 C22 1.286(8)
C8 C7 1.421(9)
C8 C12 1.521(8)
C8 C11 1.579(13)
C7 C9 1.459(7)
C7 C10 1.681(13)
C12 H12A 0.9600
C12 H12C 0.9600
C12 H12B 0.9600
C11 H11A 0.9600
C11 H11C 0.9600
C11 H11B 0.9600
C9 H9A 0.9600
C9 H9C 0.9600
C9 H9B 0.9600
C10 H10C 0.9601
C10 H10B 0.9601
C10 H10A 0.9601

loop_
_geom_torsion_atom_site_label_1
_geom_torsion_atom_site_label_2
_geom_torsion_atom_site_label_3
_geom_torsion_atom_site_label_4
_geom_torsion
C35 C36 O13 Cu1 -7.7(7)
C37 C36 O13 Cu1 171.4(3)
O12 Cu1 O13 C36 11.0(4)
O10 Cu1 O13 C36 -164.2(4)
O11 Cu1 O13 C36 -75.3(5)
N1 Cu1 O13 C36 105.8(4)
O10 Cu1 O12 C34 69.6(17)
O11 Cu1 O12 C34 150.0(4)
O13 Cu1 O12 C34 -9.0(4)
N1 Cu1 O12 C34 -109.2(4)
O5 Dy1 O9 C19 58.0(4)
O8 Dy1 O9 C19 -11.8(4)
O7 Dy1 O9 C19 -26.1(5)
O3 Dy1 O9 C19 -159.4(4)
O6 Dy1 O9 C19 -87.9(4)
O2 Dy1 O9 C19 154.4(4)
O4 Dy1 O9 C19 128.7(4)
O5 Dy1 O6 C14 18.3(5)
O8 Dy1 O6 C14 46.2(4)
O7 Dy1 O6 C14 -29.0(4)
O9 Dy1 O6 C14 117.8(4)
O3 Dy1 O6 C14 -165.6(4)
O2 Dy1 O6 C14 -95.1(4)
O4 Dy1 O6 C14 -174.7(3)
O5 Dy1 O2 N2 -79.6(4)
O8 Dy1 O2 N2 -19.7(5)
O7 Dy1 O2 N2 2.5(4)
O9 Dy1 O2 N2 -177.8(3)
O3 Dy1 O2 N2 135.9(4)
O6 Dy1 O2 N2 69.1(4)
O4 Dy1 O2 N2 -151.4(4)
O12 Cu1 O10 C29 87.3(17)
O11 Cu1 O10 C29 7.1(4)
O13 Cu1 O10 C29 166.1(4)
N1 Cu1 O10 C29 -93.9(4)
Dy1 O2 N2 C6 -69.9(6)
Dy1 O2 N2 C8 111.6(5)
O13 C36 C37 F28 166.8(4)
C35 C36 C37 F28 -14.0(6)
O13 C36 C37 F29 45.4(6)
C35 C36 C37 F29 -135.5(5)
O13 C36 C37 F30 -73.0(5)
C35 C36 C37 F30 106.2(5)
O5 Dy1 O7 C16 -124.3(4)
O8 Dy1 O7 C16 -50.3(4)
O9 Dy1 O7 C16 -36.0(5)
O3 Dy1 O7 C16 83.8(4)
O6 Dy1 O7 C16 30.9(4)
O2 Dy1 O7 C16 143.7(4)
O4 Dy1 O7 C16 -179.7(3)
O5 Dy1 O4 C24 -6.6(4)
O8 Dy1 O4 C24 -54.7(5)
O7 Dy1 O4 C24 52.1(5)
O9 Dy1 O4 C24 -106.6(4)
O3 Dy1 O4 C24 171.9(5)
O6 Dy1 O4 C24 -178.9(4)
O2 Dy1 O4 C24 89.1(4)
O8 Dy1 O5 C26 143.7(5)
O7 Dy1 O5 C26 -142.5(5)
O9 Dy1 O5 C26 74.2(5)
O3 Dy1 O5 C26 -1.6(6)
O6 Dy1 O5 C26 172.2(4)
O2 Dy1 O5 C26 -69.9(5)
O4 Dy1 O5 C26 0.7(5)
O12 Cu1 O11 C31 179.9(4)
O10 Cu1 O11 C31 -4.9(4)
O13 Cu1 O11 C31 -93.0(5)
N1 Cu1 O11 C31 85.9(4)
Dy1 O7 C16 C15 -24.6(7)
Dy1 O7 C16 C17 158.1(3)
O5 Dy1 O8 C21 -82.4(5)
O7 Dy1 O8 C21 -169.8(5)
O9 Dy1 O8 C21 19.1(4)
O3 Dy1 O8 C21 67.7(5)
O6 Dy1 O8 C21 113.7(5)
O2 Dy1 O8 C21 -147.5(4)
O4 Dy1 O8 C21 -34.2(5)
Dy1 O9 C19 C20 2.1(8)
Dy1 O9 C19 C18 179.6(3)
O2 N2 C6 N3 -178.7(4)
C8 N2 C6 N3 0.0(6)
O2 N2 C6 C1 -2.5(8)
C8 N2 C6 C1 176.1(5)
O1 N3 C6 N2 179.4(5)
C7 N3 C6 N2 5.5(7)
O1 N3 C6 C1 3.2(8)
C7 N3 C6 C1 -170.7(6)
O12 Cu1 N1 C2 169.3(3)
O10 Cu1 N1 C2 -10.6(3)
O11 Cu1 N1 C2 -102.7(3)
O13 Cu1 N1 C2 76.9(3)
O12 Cu1 N1 C3 -12.3(3)
O10 Cu1 N1 C3 167.8(3)
O11 Cu1 N1 C3 75.7(3)
O13 Cu1 N1 C3 -104.7(3)
Dy1 O6 C14 C15 20.3(7)
Dy1 O6 C14 C13 -161.3(3)
O6 C14 C13 F3 164.4(4)
C15 C14 C13 F3 -17.1(6)
O6 C14 C13 F1 -74.5(5)
C15 C14 C13 F1 104.0(5)
O6 C14 C13 F2 43.8(5)
C15 C14 C13 F2 -137.7(4)
C3 N1 C2 C1 -2.3(6)
Cu1 N1 C2 C1 176.1(3)
Cu1 O12 C34 C35 3.3(7)
Cu1 O12 C34 C33 -179.5(3)
Cu1 O10 C29 C30 -5.2(7)
Cu1 O10 C29 C28 172.7(3)
Dy1 O8 C21 C20 -17.4(8)
Dy1 O8 C21 C22 165.9(4)
Dy1 O5 C26 C25 2.6(8)
Dy1 O5 C26 C27 -179.6(3)
O5 C26 C25 C24 -1.9(8)
C27 C26 C25 C24 -179.7(5)
O12 C34 C33 F25 49.7(6)
C35 C34 C33 F25 -132.8(5)
O12 C34 C33 F26 169.9(4)
C35 C34 C33 F26 -12.6(7)
O12 C34 C33 F27 -70.5(6)
C35 C34 C33 F27 107.0(5)
O10 C29 C28 F19 38.9(6)
C30 C29 C28 F19 -143.0(5)
O10 C29 C28 F21 163.3(5)
C30 C29 C28 F21 -18.6(7)
O10 C29 C28 F20 -79.8(5)
C30 C29 C28 F20 98.3(6)
C2 N1 C3 C4 0.0(7)
Cu1 N1 C3 C4 -178.4(3)
C5 C4 C3 N1 1.9(7)
Br1 C4 C3 N1 -177.2(3)
O7 C16 C15 C14 -1.9(8)
C17 C16 C15 C14 175.3(4)
O6 C14 C15 C16 4.1(8)
C13 C14 C15 C16 -174.3(4)
O9 C19 C18 F11 16.0(6)
C20 C19 C18 F11 -166.2(5)
O9 C19 C18 F10 -104.2(5)
C20 C19 C18 F10 73.7(6)
O9 C19 C18 F12 136.9(5)
C20 C19 C18 F12 -45.3(6)
Dy1 O4 C24 C25 9.6(8)
Dy1 O4 C24 C23 -167.4(3)
C26 C25 C24 O4 -4.2(8)
C26 C25 C24 C23 172.7(5)
N1 C2 C1 C5 2.7(7)
N1 C2 C1 C6 -174.4(4)
N2 C6 C1 C2 -36.4(7)
N3 C6 C1 C2 139.1(5)
N2 C6 C1 C5 146.6(5)
N3 C6 C1 C5 -37.9(7)
Cu1 O11 C31 C30 0.3(8)
Cu1 O11 C31 C32 178.0(4)
O12 C34 C35 C36 4.4(8)
C33 C34 C35 C36 -172.6(4)
O13 C36 C35 C34 -1.9(8)
C37 C36 C35 C34 179.1(4)
O8 C21 C20 C19 -1.7(9)
C22 C21 C20 C19 174.8(5)
O9 C19 C20 C21 9.3(9)
C18 C19 C20 C21 -168.2(5)
O10 C29 C30 C31 -1.6(8)
C28 C29 C30 C31 -179.4(5)
O11 C31 C30 C29 4.3(9)
C32 C31 C30 C29 -173.3(5)
O11 C31 C32 F23 -85.9(6)
C30 C31 C32 F23 92.1(6)
O11 C31 C32 F22 154.1(5)
C30 C31 C32 F22 -27.9(8)
O11 C31 C32 F24 32.3(8)
C30 C31 C32 F24 -149.8(6)
O7 C16 C17 F5 -50.3(6)
C15 C16 C17 F5 132.1(5)
O7 C16 C17 F4 -173.2(4)
C15 C16 C17 F4 9.2(7)
O7 C16 C17 F6 68.0(5)
C15 C16 C17 F6 -109.7(5)
C3 C4 C5 C1 -1.5(7)
Br1 C4 C5 C1 177.6(3)
C2 C1 C5 C4 -0.7(6)
C6 C1 C5 C4 176.4(4)
O5 C26 C27 F15 154.2(5)
C25 C26 C27 F15 -27.7(7)
O5 C26 C27 F13 34.9(6)
C25 C26 C27 F13 -147.1(5)
O5 C26 C27 F14 -86.3(6)
C25 C26 C27 F14 91.7(6)
O4 C24 C23 F18 68.9(5)
C25 C24 C23 F18 -108.4(5)
O4 C24 C23 F16 -172.1(4)
C25 C24 C23 F16 10.6(7)
O4 C24 C23 F17 -50.3(6)
C25 C24 C23 F17 132.4(5)
O8 C21 C22 F9 54.5(8)
C20 C21 C22 F9 -122.5(7)
O8 C21 C22 F7 -62.1(7)
C20 C21 C22 F7 120.8(6)
O8 C21 C22 F8 179.9(5)
C20 C21 C22 F8 2.9(9)
O2 N2 C8 C7 173.2(6)
C6 N2 C8 C7 -5.5(7)
O2 N2 C8 C12 30.2(9)
C6 N2 C8 C12 -148.5(8)
O2 N2 C8 C11 -79.7(7)
C6 N2 C8 C11 101.5(7)
N2 C8 C7 N3 8.4(9)
C12 C8 C7 N3 143.8(10)
C11 C8 C7 N3 -97.1(8)
N2 C8 C7 C9 168.1(12)
C12 C8 C7 C9 -56.5(18)
C11 C8 C7 C9 62.6(15)
N2 C8 C7 C10 -94.9(7)
C12 C8 C7 C10 40.5(12)
C11 C8 C7 C10 159.6(8)
O1 N3 C7 C8 177.0(6)
C6 N3 C7 C8 -9.1(9)
O1 N3 C7 C9 13.4(14)
C6 N3 C7 C9 -172.8(9)
O1 N3 C7 C10 -77.8(9)
C6 N3 C7 C10 96.1(7)
